data_4318362
loop_
_publ_author_name
'Vitaly Pavlishchuk'
'Frank Birkelbach'
'Thomas Weyherm\"uller'
'Karl Wieghardt'
'Phalguni Chaudhuri'

_publ_section_title
;
 Polynuclear Complexes of the Pendent-Arm Ligand
 1,4,7-Tris(acetophenoneoxime)-1,4,7-triazacyclononane
;
_journal_name_full 'Inorganic Chemistry'
_journal_page_first 4405
_journal_page_last 4416
_journal_paper_doi 10.1021/ic011322m
_journal_volume 41
_journal_year 2002
_chemical_formula_structural '[C90 H102 N18 Ni4 O9]2+, 2 (ClO4)-, 3 H2O'
_chemical_formula_sum 'C90 H108 Cl2 N18 Ni4 O20'
_chemical_formula_weight 2067.68
_chemical_name_systematic
;
  ?
;
_space_group_IT_number 198
_symmetry_cell_setting cubic
_symmetry_space_group_name_Hall 'P 2ac 2ab 3'
_symmetry_space_group_name_H-M 'P 21 3'
_atom_sites_solution_hydrogens geom
_atom_sites_solution_primary direct
_atom_sites_solution_secondary difmap
_audit_creation_method SHELXL
_cell_angle_alpha 90.00
_cell_angle_beta 90.00
_cell_angle_gamma 90.00
_cell_formula_units_Z 4
_cell_length_a 21.248(3)
_cell_length_b 21.248(3)
_cell_length_c 21.248(3)
_cell_measurement_reflns_used 4432
_cell_measurement_temperature 100(2)
_cell_volume 9593(2)
_computing_structure_refinement 'SHELXL-93 (Sheldrick, 1993)'
_computing_structure_solution 'SHELXS-86 (Sheldrick, 1990)'
_diffrn_ambient_temperature 100(2)
_diffrn_measurement_device 'Nonius KappaCCD'
_diffrn_measurement_method '83 frames a 1 deg./w and 600 sec.'
_diffrn_radiation_monochromator graphite
_diffrn_radiation_source 'rotating Mo-anode'
_diffrn_radiation_type MoK\a
_diffrn_radiation_wavelength 0.71073
_diffrn_reflns_av_R_equivalents 0.0376
_diffrn_reflns_av_sigmaI/netI 0.0549
_diffrn_reflns_limit_h_max 14
_diffrn_reflns_limit_h_min -24
_diffrn_reflns_limit_k_max 16
_diffrn_reflns_limit_k_min -21
_diffrn_reflns_limit_l_max 19
_diffrn_reflns_limit_l_min -24
_diffrn_reflns_number 16100
_diffrn_reflns_theta_max 24.65
_diffrn_reflns_theta_min 2.14
_exptl_absorpt_coefficient_mu 0.907
_exptl_absorpt_correction_T_max 0.811
_exptl_absorpt_correction_T_min 0.432
_exptl_absorpt_correction_type 'DELREFABS, Platon99, A.L. Spek, Utrecht, NL'
_exptl_crystal_colour orange
_exptl_crystal_density_diffrn 1.432
_exptl_crystal_description 'transparent block'
_exptl_crystal_F_000 4320
_refine_diff_density_max 0.729
_refine_diff_density_min -0.729
_refine_diff_density_rms 0.088
_refine_ls_abs_structure_details 'Flack H D (1983), Acta Cryst. A39, 876-881'
_refine_ls_abs_structure_Flack 0.01(3)
_refine_ls_extinction_method none
_refine_ls_goodness_of_fit_all 1.050
_refine_ls_goodness_of_fit_obs 1.059
_refine_ls_matrix_type full
_refine_ls_number_parameters 432
_refine_ls_number_reflns 5411
_refine_ls_number_restraints 18
_refine_ls_restrained_S_all 1.100
_refine_ls_restrained_S_obs 1.059
_refine_ls_R_factor_all 0.0936
_refine_ls_R_factor_obs 0.0697
_refine_ls_shift/esd_max 0.000
_refine_ls_shift/esd_mean 0.000
_refine_ls_structure_factor_coef Fsqd
_refine_ls_weighting_details 'w=1/[\s^2^(Fo^2^)+(0.1050P)^2^+16.4751P] where P=(Fo^2^+2Fc^2^)/3'
_refine_ls_weighting_scheme calc
_refine_ls_wR_factor_all 0.2040
_refine_ls_wR_factor_obs 0.1745
_reflns_number_observed 4333
_reflns_number_total 5434
_reflns_observed_criterion >2sigma(I)
_cod_data_source_file ic011322m_3.cif
_cod_data_source_block 3
_cod_depositor_comments
;
The following automatic conversions were performed:

'_symmetry_cell_setting' value 'Cubic' changed to 'cubic' according
to the built-in table from CIF Core dictionary named 'cif_core.dic'
version 2.4.1 from 2010-06-29.

Automatic conversion script
Id: cif_fix_values 1646 2011-03-28 12:23:43Z adriana 

The following automatic conversions were performed:

'_refine_ls_weighting_scheme' value 'calc
w=1/[\s^2^(Fo^2^)+(0.1050P)^2^+16.4751P] where P=(Fo^2^+2Fc^2^)/3'
was changed to 'calc'. New tag '_refine_ls_weighting_details' was
created. The value of the new tag was set to
'w=1/[\s^2^(Fo^2^)+(0.1050P)^2^+16.4751P] where P=(Fo^2^+2Fc^2^)/3'.

Automatic conversion script
Id: cif_fix_values 3143 2015-03-26 13:38:13Z robertas 
;
_cod_database_code 4318362

loop_
_symmetry_equiv_pos_as_xyz
'x, y, z'
'-x+1/2, -y, z+1/2'
'-x, y+1/2, -z+1/2'
'x+1/2, -y+1/2, -z'
'z, x, y'
'z+1/2, -x+1/2, -y'
'-z+1/2, -x, y+1/2'
'-z, x+1/2, -y+1/2'
'y, z, x'
'-y, z+1/2, -x+1/2'
'y+1/2, -z+1/2, -x'
'-y+1/2, -z, x+1/2'

loop_
_atom_site_aniso_label
_atom_site_aniso_U_11
_atom_site_aniso_U_22
_atom_site_aniso_U_33
_atom_site_aniso_U_23
_atom_site_aniso_U_13
_atom_site_aniso_U_12
Ni1 0.0393(5) 0.0680(6) 0.0410(5) -0.0099(4) 0.0022(4) -0.0116(5)
Ni2 0.0450(4) 0.0450(4) 0.0450(4) 0.0023(4) -0.0023(4) 0.0023(4)
N1 0.047(4) 0.090(5) 0.060(4) -0.006(4) 0.001(3) -0.011(4)
N2 0.050(4) 0.078(5) 0.051(4) -0.014(3) 0.011(3) -0.025(3)
N3 0.041(3) 0.079(5) 0.044(3) -0.016(3) 0.007(3) -0.020(3)
N4 0.041(4) 0.075(4) 0.061(4) -0.006(3) -0.006(3) -0.004(3)
N5 0.062(4) 0.089(5) 0.041(4) -0.015(3) 0.012(3) -0.027(4)
N6 0.042(3) 0.045(3) 0.042(3) 0.001(2) -0.002(2) -0.006(3)
O4 0.049(3) 0.059(3) 0.064(3) -0.003(3) -0.009(3) 0.005(3)
O5 0.079(4) 0.102(5) 0.037(3) -0.007(3) -0.007(3) -0.027(4)
O6 0.043(2) 0.049(3) 0.031(2) 0.000(2) 0.000(2) -0.003(2)
C1 0.054(5) 0.096(7) 0.066(6) -0.034(5) 0.009(4) -0.026(5)
C2 0.055(5) 0.088(7) 0.071(6) -0.027(5) 0.017(4) -0.036(5)
C3 0.067(5) 0.074(5) 0.056(5) 0.001(4) 0.008(4) -0.029(4)
C4 0.056(5) 0.092(7) 0.049(5) -0.009(4) 0.012(4) -0.036(5)
C5 0.042(4) 0.118(8) 0.062(5) -0.039(5) 0.010(4) -0.015(5)
C6 0.044(4) 0.138(9) 0.065(6) -0.034(6) -0.001(4) -0.008(5)
C11 0.046(5) 0.105(8) 0.083(7) -0.020(6) -0.009(5) 0.001(5)
C12 0.051(5) 0.091(7) 0.081(6) -0.022(5) -0.017(4) 0.022(5)
C13 0.062(6) 0.096(8) 0.114(9) -0.013(7) -0.019(6) -0.009(6)
C14 0.123(11) 0.109(10) 0.123(11) -0.009(9) -0.054(9) 0.054(9)
C15 0.126(12) 0.124(11) 0.154(14) 0.025(10) -0.016(10) 0.074(10)
C16 0.116(11) 0.125(11) 0.082(8) -0.013(7) -0.021(7) 0.057(9)
C17 0.115(13) 0.235(23) 0.182(18) 0.054(16) -0.008(12) 0.100(15)
C18 0.065(7) 0.176(14) 0.144(12) -0.052(11) -0.026(7) 0.051(8)
C21 0.058(5) 0.063(5) 0.068(5) -0.020(4) 0.014(4) -0.017(4)
C22 0.049(5) 0.099(7) 0.064(6) -0.029(5) 0.014(4) -0.029(5)
C23 0.081(7) 0.121(9) 0.077(7) -0.043(7) 0.030(6) -0.067(7)
C24 0.128(10) 0.114(9) 0.051(6) -0.031(6) 0.008(6) -0.035(8)
C25 0.146(13) 0.133(11) 0.074(8) -0.028(8) 0.003(9) -0.025(11)
C26 0.111(11) 0.180(17) 0.087(10) -0.032(11) 0.033(9) -0.055(11)
C27 0.078(7) 0.145(12) 0.113(10) -0.057(10) 0.029(7) -0.058(8)
C28 0.069(6) 0.093(8) 0.123(10) -0.046(7) 0.019(6) -0.017(6)
C31 0.046(4) 0.067(5) 0.041(4) -0.010(4) 0.008(3) -0.006(4)
C32 0.041(3) 0.039(3) 0.047(4) -0.004(3) 0.002(3) -0.010(3)
C33 0.043(4) 0.062(5) 0.040(4) 0.004(3) 0.003(3) -0.009(3)
C34 0.060(5) 0.062(5) 0.043(4) -0.001(3) 0.002(4) -0.015(4)
C35 0.073(6) 0.090(7) 0.041(4) 0.001(5) -0.007(4) -0.026(6)
C36 0.061(5) 0.113(8) 0.055(5) 0.018(5) -0.010(5) -0.018(6)
C37 0.049(4) 0.083(6) 0.056(5) 0.023(4) -0.004(4) -0.005(4)
C38 0.052(5) 0.073(5) 0.037(4) 0.011(4) 0.012(3) -0.012(4)
Cl1 0.0586(9) 0.0586(9) 0.0586(9) -0.0125(10) -0.0125(10) 0.0125(10)
O11 0.066(3) 0.066(3) 0.066(3) 0.001(3) 0.001(3) -0.001(3)
O12 0.089(5) 0.101(5) 0.060(4) 0.018(3) -0.010(3) 0.031(4)
Cl2 0.094(3) 0.094(3) 0.094(3) 0.016(3) 0.016(3) 0.016(3)
O21 0.130(12) 0.130(12) 0.130(12) -0.035(10) -0.035(10) -0.035(10)
O22 0.144(16) 0.090(12) 0.177(19) 0.001(12) 0.032(14) 0.012(12)
Cl3 0.081(2) 0.081(2) 0.081(2) -0.004(3) 0.004(3) 0.004(3)
O31 0.165(16) 0.165(16) 0.165(16) 0.048(23) -0.048(23) -0.048(23)
O40 0.070(7) 0.063(7) 0.041(5) 0.002(5) 0.010(5) 0.028(6)
O50 0.065(11) 0.085(13) 0.047(9) -0.040(9) 0.010(9) 0.005(10)
O50X 0.105(24) 0.023(11) 0.080(19) -0.013(12) -0.037(18) -0.006(13)

loop_
_atom_site_label
_atom_site_type_symbol
_atom_site_fract_x
_atom_site_fract_y
_atom_site_fract_z
_atom_site_U_iso_or_equiv
_atom_site_thermal_displace_type
_atom_site_occupancy
_atom_site_calc_flag
_atom_site_refinement_flags
_atom_site_disorder_group
Ni1 Ni 0.61419(4) 0.11223(5) 0.96056(4) 0.0494(3) Uani 1 d . .
Ni2 Ni 0.49002(4) 0.00998(4) 0.99002(4) 0.0450(4) Uani 1 d S .
N1 N 0.7113(3) 0.1074(4) 0.9597(3) 0.066(2) Uani 1 d . .
N2 N 0.6297(3) 0.2097(3) 0.9461(3) 0.060(2) Uani 1 d . .
N3 N 0.6221(3) 0.1043(3) 0.8634(3) 0.055(2) Uani 1 d . .
N4 N 0.6244(3) 0.0191(3) 0.9802(3) 0.059(2) Uani 1 d . .
N5 N 0.6051(3) 0.1478(4) 1.0505(3) 0.064(2) Uani 1 d . .
N6 N 0.4858(3) 0.1171(3) 0.9025(2) 0.0427(12) Uani 1 d . .
O4 O 0.5780(2) -0.0239(2) 0.9710(3) 0.0577(13) Uani 1 d . .
O5 O 0.6063(3) 0.1114(3) 1.1049(2) 0.073(2) Uani 1 d . .
H5 H 0.5886(50) 0.0768(22) 1.0980(16) 0.109 Uiso 1 calc R .
O6 O 0.5195(2) 0.0981(2) 0.9543(2) 0.0412(11) Uani 1 d . .
C1 C 0.7338(4) 0.1711(5) 0.9808(4) 0.072(3) Uani 1 d . .
H1A H 0.7273(4) 0.1757(5) 1.0267(4) 0.087 Uiso 1 calc R .
H1B H 0.7794(4) 0.1752(5) 0.9721(4) 0.087 Uiso 1 calc R .
C2 C 0.6987(4) 0.2212(5) 0.9468(4) 0.072(3) Uani 1 d . .
H2A H 0.7071(4) 0.2622(5) 0.9672(4) 0.086 Uiso 1 calc R .
H2B H 0.7142(4) 0.2237(5) 0.9029(4) 0.086 Uiso 1 calc R .
C3 C 0.6041(4) 0.2199(4) 0.8831(4) 0.066(2) Uani 1 d . .
H3A H 0.6165(4) 0.2621(4) 0.8678(4) 0.079 Uiso 1 calc R .
H3B H 0.5576(4) 0.2182(4) 0.8846(4) 0.079 Uiso 1 calc R .
C4 C 0.6286(4) 0.1698(4) 0.8380(4) 0.066(2) Uani 1 d . .
H4A H 0.6052(4) 0.1729(4) 0.7978(4) 0.079 Uiso 1 calc R .
H4B H 0.6735(4) 0.1782(4) 0.8290(4) 0.079 Uiso 1 calc R .
C5 C 0.6793(4) 0.0665(5) 0.8536(4) 0.074(3) Uani 1 d . .
H5A H 0.6917(4) 0.0682(5) 0.8087(4) 0.089 Uiso 1 calc R .
H5B H 0.6707(4) 0.0220(5) 0.8645(4) 0.089 Uiso 1 calc R .
C6 C 0.7339(4) 0.0913(6) 0.8948(4) 0.082(3) Uani 1 d . .
H6A H 0.7672(4) 0.0589(6) 0.8975(4) 0.099 Uiso 1 calc R .
H6B H 0.7523(4) 0.1292(6) 0.8749(4) 0.099 Uiso 1 calc R .
C11 C 0.7261(4) 0.0567(5) 1.0040(5) 0.078(3) Uani 1 d . .
H11A H 0.7227(4) 0.0726(5) 1.0477(5) 0.094 Uiso 1 calc R .
H11B H 0.7699(4) 0.0423(5) 0.9972(5) 0.094 Uiso 1 calc R .
C12 C 0.6800(4) 0.0005(5) 0.9948(5) 0.074(3) Uani 1 d . .
C13 C 0.7014(5) -0.0626(6) 1.0133(6) 0.091(3) Uani 1 d . .
C14 C 0.6624(7) -0.1089(7) 1.0308(6) 0.118(5) Uani 1 d . .
H14 H 0.6187(7) -0.1010(7) 1.0257(6) 0.142 Uiso 1 calc R .
C15 C 0.6790(7) -0.1686(7) 1.0563(8) 0.135(6) Uani 1 d . .
H15 H 0.6486(7) -0.1986(7) 1.0698(8) 0.162 Uiso 1 calc R .
C16 C 0.7446(7) -0.1797(7) 1.0599(6) 0.108(4) Uani 1 d . .
H16 H 0.7614(7) -0.2139(7) 1.0833(6) 0.129 Uiso 1 calc R .
C17 C 0.7816(9) -0.1398(11) 1.0289(10) 0.177(9) Uani 1 d . .
H17 H 0.8225(9) -0.1534(11) 1.0172(10) 0.212 Uiso 1 calc R .
C18 C 0.7629(6) -0.0790(8) 1.0129(7) 0.128(6) Uani 1 d . .
H18 H 0.7937(6) -0.0487(8) 1.0017(7) 0.154 Uiso 1 calc R .
C21 C 0.5967(4) 0.2444(4) 0.9954(4) 0.063(2) Uani 1 d . .
H21A H 0.5523(4) 0.2509(4) 0.9830(4) 0.076 Uiso 1 calc R .
H21B H 0.6165(4) 0.2861(4) 1.0013(4) 0.076 Uiso 1 calc R .
C22 C 0.5997(4) 0.2062(5) 1.0583(4) 0.071(3) Uani 1 d . .
C23 C 0.5908(5) 0.2389(6) 1.1207(5) 0.093(4) Uani 1 d . .
C24 C 0.6209(6) 0.2155(6) 1.1759(5) 0.098(4) Uani 1 d . .
H24 H 0.6469(6) 0.1792(6) 1.1737(5) 0.117 Uiso 1 calc R .
C25 C 0.6123(9) 0.2460(7) 1.2328(6) 0.118(5) Uani 1 d . .
H25 H 0.6342(9) 0.2340(7) 1.2699(6) 0.141 Uiso 1 calc R .
C26 C 0.5695(8) 0.2953(10) 1.2321(8) 0.126(6) Uani 1 d . .
H26 H 0.5586(8) 0.3118(10) 1.2722(8) 0.151 Uiso 1 calc R .
C27 C 0.5405(6) 0.3238(7) 1.1817(7) 0.112(5) Uani 1 d . .
H27 H 0.5153(6) 0.3606(7) 1.1847(7) 0.134 Uiso 1 calc R .
C28 C 0.5534(5) 0.2903(6) 1.1222(6) 0.095(4) Uani 1 d . .
H28 H 0.5351(5) 0.3052(6) 1.0843(6) 0.114 Uiso 1 calc R .
C31 C 0.5682(3) 0.0700(4) 0.8371(3) 0.051(2) Uani 1 d . .
H31A H 0.5647(3) 0.0284(4) 0.8577(3) 0.061 Uiso 1 calc R .
H31B H 0.5750(3) 0.0630(4) 0.7916(3) 0.061 Uiso 1 calc R .
C32 C 0.5072(3) 0.1065(3) 0.8468(3) 0.0424(15) Uani 1 d . .
C33 C 0.4683(3) 0.1286(4) 0.7944(3) 0.048(2) Uani 1 d . .
C34 C 0.4649(4) 0.0956(4) 0.7378(3) 0.055(2) Uani 1 d . .
H34 H 0.4913(4) 0.0599(4) 0.7317(3) 0.066 Uiso 1 calc R .
C35 C 0.4241(4) 0.1134(5) 0.6903(4) 0.068(2) Uani 1 d . .
H35 H 0.4220(4) 0.0901(5) 0.6523(4) 0.081 Uiso 1 calc R .
C36 C 0.3872(5) 0.1645(5) 0.6988(4) 0.076(3) Uani 1 d . .
H36 H 0.3586(5) 0.1762(5) 0.6664(4) 0.092 Uiso 1 calc R .
C37 C 0.3896(4) 0.2005(4) 0.7535(4) 0.063(2) Uani 1 d . .
H37 H 0.3645(4) 0.2372(4) 0.7579(4) 0.075 Uiso 1 calc R .
C38 C 0.4299(4) 0.1814(4) 0.8020(3) 0.054(2) Uani 1 d . .
H38 H 0.4312(4) 0.2045(4) 0.8402(3) 0.065 Uiso 1 calc R .
Cl1 Cl 0.24408(10) 0.74408(10) 0.75592(10) 0.0586(9) Uani 1 d SD .
O11 O 0.2827(2) 0.7827(2) 0.7173(2) 0.066(3) Uani 1 d SD .
O12 O 0.2840(3) 0.7107(3) 0.7973(3) 0.083(2) Uani 1 d D .
Cl2 Cl 0.9093(3) -0.0907(3) 0.9093(3) 0.094(3) Uani 0.50 d SPD .
O21 O 0.8711(4) -0.1289(4) 0.8711(4) 0.130(12) Uani 0.50 d SPD .
O22 O 0.8772(8) -0.0345(6) 0.9228(10) 0.137(7) Uani 0.50 d PD .
Cl3 Cl 0.5805(3) 0.4195(3) 0.9195(3) 0.081(2) Uani 0.50 d SPD .
O31 O 0.6186(3) 0.3814(3) 0.8814(3) 0.165(16) Uani 0.50 d SPD .
O32 O 0.6160(9) 0.4438(12) 0.9691(9) 0.198(11) Uiso 0.50 d PD .
O40 O 0.3873(5) 0.6211(5) 0.8146(4) 0.058(3) Uani 0.50 d P .
O50 O 0.8873(9) 0.0555(9) 0.9550(8) 0.066(5) Uani 0.30 d P .
O50X O 0.9493(16) 0.0853(11) 0.9287(14) 0.069(9) Uani 0.20 d P .

loop_
_atom_type_symbol
_atom_type_description
_atom_type_scat_dispersion_real
_atom_type_scat_dispersion_imag
_atom_type_scat_source
C C 0.0033 0.0016 'International Tables Vol C Tables 4.2.6.8 and 6.1.1.4'
H H 0.0000 0.0000 'International Tables Vol C Tables 4.2.6.8 and 6.1.1.4'
N N 0.0061 0.0033 'International Tables Vol C Tables 4.2.6.8 and 6.1.1.4'
O O 0.0106 0.0060 'International Tables Vol C Tables 4.2.6.8 and 6.1.1.4'
Cl Cl 0.1484 0.1585 'International Tables Vol C Tables 4.2.6.8 and 6.1.1.4'
Ni Ni 0.3393 1.1124 'International Tables Vol C Tables 4.2.6.8 and 6.1.1.4'

loop_
_geom_angle_atom_site_label_1
_geom_angle_atom_site_label_2
_geom_angle_atom_site_label_3
_geom_angle
_geom_angle_site_symmetry_1
_geom_angle_site_symmetry_3
_geom_angle_publ_flag
N4 Ni1 O6 88.6(2) . . ?
N4 Ni1 N5 100.1(3) . . ?
O6 Ni1 N5 91.3(2) . . ?
N4 Ni1 N1 81.2(3) . . ?
O6 Ni1 N1 167.9(3) . . ?
N5 Ni1 N1 96.8(3) . . ?
N4 Ni1 N3 96.7(3) . . ?
O6 Ni1 N3 90.1(2) . . ?
N5 Ni1 N3 163.1(3) . . ?
N1 Ni1 N3 84.7(3) . . ?
N4 Ni1 N2 164.5(2) . . ?
O6 Ni1 N2 106.7(2) . . ?
N5 Ni1 N2 77.9(3) . . ?
N1 Ni1 N2 83.8(3) . . ?
N3 Ni1 N2 85.6(3) . . ?
O4 Ni2 O4 85.9(2) . 6_456 ?
O4 Ni2 O4 85.9(2) . 12_565 ?
O4 Ni2 O4 85.9(2) 6_456 12_565 ?
O4 Ni2 O6 174.2(2) . 12_565 ?
O4 Ni2 O6 92.8(2) 6_456 12_565 ?
O4 Ni2 O6 88.3(2) 12_565 12_565 ?
O4 Ni2 O6 88.3(2) . . ?
O4 Ni2 O6 174.1(2) 6_456 . ?
O4 Ni2 O6 92.8(2) 12_565 . ?
O6 Ni2 O6 92.9(2) 12_565 . ?
O4 Ni2 O6 92.8(2) . 6_456 ?
O4 Ni2 O6 88.3(2) 6_456 6_456 ?
O4 Ni2 O6 174.2(2) 12_565 6_456 ?
O6 Ni2 O6 92.9(2) 12_565 6_456 ?
O6 Ni2 O6 92.9(2) . 6_456 ?
C11 N1 C6 110.8(8) . . ?
C11 N1 C1 113.7(7) . . ?
C6 N1 C1 112.1(7) . . ?
C11 N1 Ni1 104.3(5) . . ?
C6 N1 Ni1 109.8(5) . . ?
C1 N1 Ni1 105.7(6) . . ?
C21 N2 C3 113.8(7) . . ?
C21 N2 C2 112.5(6) . . ?
C3 N2 C2 110.6(6) . . ?
C21 N2 Ni1 108.3(5) . . ?
C3 N2 Ni1 102.7(5) . . ?
C2 N2 Ni1 108.2(6) . . ?
C31 N3 C5 108.7(6) . . ?
C31 N3 C4 113.3(6) . . ?
C5 N3 C4 112.3(7) . . ?
C31 N3 Ni1 110.8(4) . . ?
C5 N3 Ni1 104.5(5) . . ?
C4 N3 Ni1 106.9(5) . . ?
C12 N4 O4 119.8(8) . . ?
C12 N4 Ni1 116.5(6) . . ?
O4 N4 Ni1 123.1(4) . . ?
C22 N5 O5 116.1(7) . . ?
C22 N5 Ni1 119.5(6) . . ?
O5 N5 Ni1 124.4(6) . . ?
C32 N6 O6 120.0(5) . . ?
N4 O4 Ni2 113.5(4) . . ?
N6 O6 Ni1 121.6(3) . . ?
N6 O6 Ni2 113.2(3) . . ?
Ni1 O6 Ni2 113.5(2) . . ?
C2 C1 N1 109.9(7) . . ?
N2 C2 C1 112.5(7) . . ?
N2 C3 C4 110.2(8) . . ?
N3 C4 C3 113.0(6) . . ?
N3 C5 C6 110.7(7) . . ?
N1 C6 C5 111.0(7) . . ?
N1 C11 C12 110.3(7) . . ?
N4 C12 C13 129.0(10) . . ?
N4 C12 C11 112.0(8) . . ?
C13 C12 C11 118.2(8) . . ?
C14 C13 C18 114.1(14) . . ?
C14 C13 C12 123.7(10) . . ?
C18 C13 C12 122.2(13) . . ?
C13 C14 C15 127.4(14) . . ?
C16 C15 C14 114.4(16) . . ?
C17 C16 C15 116.7(14) . . ?
C16 C17 C18 122.9(16) . . ?
C13 C18 C17 120.9(17) . . ?
N2 C21 C22 109.4(7) . . ?
N5 C22 C23 125.6(10) . . ?
N5 C22 C21 113.7(7) . . ?
C23 C22 C21 120.5(9) . . ?
C28 C23 C24 121.7(10) . . ?
C28 C23 C22 117.8(12) . . ?
C24 C23 C22 120.5(11) . . ?
C25 C24 C23 119.8(14) . . ?
C24 C25 C26 115.5(15) . . ?
C27 C26 C25 129.3(14) . . ?
C26 C27 C28 111.9(15) . . ?
C23 C28 C27 121.3(14) . . ?
N3 C31 C32 111.1(6) . . ?
N6 C32 C33 116.2(6) . . ?
N6 C32 C31 120.9(6) . . ?
C33 C32 C31 122.8(6) . . ?
C34 C33 C38 118.3(7) . . ?
C34 C33 C32 121.5(7) . . ?
C38 C33 C32 120.0(7) . . ?
C35 C34 C33 121.5(8) . . ?
C36 C35 C34 119.2(8) . . ?
C35 C36 C37 122.1(9) . . ?
C36 C37 C38 118.5(9) . . ?
C33 C38 C37 120.4(8) . . ?
O12 Cl1 O12 111.3(3) . 11_466 ?
O12 Cl1 O12 111.3(3) . 8_656 ?
O12 Cl1 O12 111.3(3) 11_466 8_656 ?
O12 Cl1 O11 107.6(3) . . ?
O12 Cl1 O11 107.6(3) 11_466 . ?
O12 Cl1 O11 107.6(3) 8_656 . ?
O21 Cl2 O22 109.2(7) . . ?
O21 Cl2 O22 109.2(8) . 5_546 ?
O22 Cl2 O22 109.7(7) . 5_546 ?
O21 Cl2 O22 109.2(7) . 9_645 ?
O22 Cl2 O22 109.7(7) . 9_645 ?
O22 Cl2 O22 109.7(7) 5_546 9_645 ?
O32 Cl3 O32 109.3(8) . 7_665 ?
O32 Cl3 O32 109.3(8) . 10_646 ?
O32 Cl3 O32 109.3(8) 7_665 10_646 ?
O32 Cl3 O31 109.7(8) . . ?
O32 Cl3 O31 109.7(8) 7_665 . ?
O32 Cl3 O31 109.7(8) 10_646 . ?

loop_
_geom_bond_atom_site_label_1
_geom_bond_atom_site_label_2
_geom_bond_distance
_geom_bond_site_symmetry_2
_geom_bond_publ_flag
Ni1 N4 2.034(7) . ?
Ni1 O6 2.040(4) . ?
Ni1 N5 2.064(6) . ?
Ni1 N1 2.065(7) . ?
Ni1 N3 2.078(6) . ?
Ni1 N2 2.120(7) . ?
Ni2 O4 2.044(5) . ?
Ni2 O4 2.044(5) 6_456 ?
Ni2 O4 2.044(5) 12_565 ?
Ni2 O6 2.116(4) 12_565 ?
Ni2 O6 2.115(4) . ?
Ni2 O6 2.116(4) 6_456 ?
N1 C11 1.464(13) . ?
N1 C6 1.501(11) . ?
N1 C1 1.504(11) . ?
N2 C21 1.460(10) . ?
N2 C3 1.462(11) . ?
N2 C2 1.486(10) . ?
N3 C31 1.468(9) . ?
N3 C5 1.473(11) . ?
N3 C4 1.498(11) . ?
N4 C12 1.284(10) . ?
N4 O4 1.358(8) . ?
N5 C22 1.259(12) . ?
N5 O5 1.390(9) . ?
N6 C32 1.289(8) . ?
N6 O6 1.373(7) . ?
C1 C2 1.488(14) . ?
C3 C4 1.524(12) . ?
C5 C6 1.545(11) . ?
C11 C12 1.556(14) . ?
C12 C13 1.47(2) . ?
C13 C14 1.34(2) . ?
C13 C18 1.353(15) . ?
C14 C15 1.43(2) . ?
C15 C16 1.41(2) . ?
C16 C17 1.33(2) . ?
C17 C18 1.39(2) . ?
C21 C22 1.564(14) . ?
C22 C23 1.508(13) . ?
C23 C28 1.35(2) . ?
C23 C24 1.43(2) . ?
C24 C25 1.38(2) . ?
C25 C26 1.39(2) . ?
C26 C27 1.38(2) . ?
C27 C28 1.48(2) . ?
C31 C32 1.523(10) . ?
C32 C33 1.464(10) . ?
C33 C34 1.395(10) . ?
C33 C38 1.396(11) . ?
C34 C35 1.384(12) . ?
C35 C36 1.351(15) . ?
C36 C37 1.394(13) . ?
C37 C38 1.399(11) . ?
Cl1 O12 1.412(5) . ?
Cl1 O12 1.412(5) 11_466 ?
Cl1 O12 1.412(5) 8_656 ?
Cl1 O11 1.422(8) . ?
Cl2 O21 1.403(9) . ?
Cl2 O22 1.404(9) . ?
Cl2 O22 1.404(9) 5_546 ?
Cl2 O22 1.404(9) 9_645 ?
Cl3 O32 1.395(9) . ?
Cl3 O32 1.395(9) 7_665 ?
Cl3 O32 1.395(9) 10_646 ?
Cl3 O31 1.403(9) . ?
O50 O50X 1.56(4) . ?
